data_1559682
loop_
_publ_author_name
'Watkins, Daniel'
'Roseveare, Thomas M.'
'Warren, Mark R.'
'Thompson, Stephen P.'
'Fletcher, Ashleigh J.'
'Brammer, Lee'

_publ_section_title
;
 Multi-stimulus linear negative expansion of a breathing
 M(O<sub>2</sub>CR)<sub>4</sub>-node MOF.
;
_journal_name_full 'Faraday discussions'
_journal_page_first 133
_journal_page_last 151
_journal_paper_doi 10.1039/d0fd00089b
_journal_volume 225
_journal_year 2021
_chemical_formula_moiety '0.33(C48 H18 Cd3 N6 O36), 2(C2 H8 N)'
_chemical_formula_sum 'C20 H22 Cd N4 O12'
_chemical_formula_weight 622.81
_chemical_name_common SHF-81
_space_group_crystal_system trigonal
_space_group_IT_number 152
_space_group_name_Hall 'P 31 2"'
_space_group_name_H-M_alt 'P 31 2 1'
_atom_sites_solution_hydrogens geom
_atom_sites_solution_primary direct
_audit_creation_date 2020-05-26
_audit_creation_method
;
Olex2 1.2
(compiled 2018.05.29 svn.r3508 for OlexSys, GUI svn.r5506)
;
_audit_update_record
;
2020-06-29 deposited with the CCDC.	2020-08-17 downloaded from the CCDC.
;
_cell_angle_alpha 90
_cell_angle_beta 90
_cell_angle_gamma 120
_cell_formula_units_Z 3
_cell_length_a 13.6191(13)
_cell_length_b 13.6191(13)
_cell_length_c 13.2288(13)
_cell_measurement_reflns_used 9356
_cell_measurement_temperature 100.0
_cell_measurement_theta_max 66.680
_cell_measurement_theta_min 3.341
_cell_volume 2124.9(4)
_computing_cell_refinement 'SAINT V8.38A (?, 2016)'
_computing_data_reduction 'SAINT V8.38A (?, 2016)'
_computing_molecular_graphics 'Olex2 (Dolomanov et al., 2009)'
_computing_publication_material 'Olex2 (Dolomanov et al., 2009)'
_computing_structure_refinement 'XL (Sheldrick, 2008)'
_computing_structure_solution 'XS (Sheldrick, 2008)'
_diffrn_ambient_temperature 100
_diffrn_measured_fraction_theta_full 1.001
_diffrn_measured_fraction_theta_max 1.000
_diffrn_measurement_device_type 'Bruker APEX-II CCD'
_diffrn_measurement_method '\f and \w scans'
_diffrn_radiation_type CuK\a
_diffrn_radiation_wavelength 1.54178
_diffrn_reflns_av_R_equivalents 0.0511
_diffrn_reflns_av_unetI/netI 0.0125
_diffrn_reflns_Laue_measured_fraction_full 1.001
_diffrn_reflns_Laue_measured_fraction_max 1.000
_diffrn_reflns_limit_h_max 14
_diffrn_reflns_limit_h_min -15
_diffrn_reflns_limit_k_max 16
_diffrn_reflns_limit_k_min -16
_diffrn_reflns_limit_l_max 15
_diffrn_reflns_limit_l_min -15
_diffrn_reflns_number 71934
_diffrn_reflns_point_group_measured_fraction_full 1.000
_diffrn_reflns_point_group_measured_fraction_max 0.999
_diffrn_reflns_theta_full 66.675
_diffrn_reflns_theta_max 66.675
_diffrn_reflns_theta_min 3.341
_diffrn_standards_number 0
_exptl_absorpt_coefficient_mu 6.728
_exptl_absorpt_correction_T_max 0.7528
_exptl_absorpt_correction_T_min 0.5723
_exptl_absorpt_correction_type multi-scan
_exptl_absorpt_process_details
'SADABS-2016/2 (Bruker,2016/2) was used for absorption correction. wR2(int) was 0.0985 before and 0.0788 after correction. The Ratio of minimum to maximum transmission is 0.7602. The \l/2 correction factor is Not present.'
_exptl_crystal_colour 'clear orange'
_exptl_crystal_colour_lustre clear
_exptl_crystal_colour_primary orange
_exptl_crystal_density_diffrn 1.460
_exptl_crystal_description needle
_exptl_crystal_F_000 942
_exptl_crystal_recrystallization_method 'Re-crystallisation from solvent: DMF'
_exptl_crystal_size_max 0.36
_exptl_crystal_size_mid 0.18
_exptl_crystal_size_min 0.18
_refine_diff_density_max 0.598
_refine_diff_density_min -0.991
_refine_diff_density_rms 0.123
_refine_ls_abs_structure_details
;
 Flack x determined using 1082 quotients [(I+)-(I-)]/[(I+)+(I-)]
 (Parsons, Flack and Wagner, Acta Cryst. B69 (2013) 249-259).
;
_refine_ls_abs_structure_Flack 0.031(5)
_refine_ls_extinction_method none
_refine_ls_goodness_of_fit_ref 1.165
_refine_ls_hydrogen_treatment constr
_refine_ls_matrix_type full
_refine_ls_number_parameters 132
_refine_ls_number_reflns 2516
_refine_ls_number_restraints 50
_refine_ls_restrained_S_all 1.184
_refine_ls_R_factor_all 0.0487
_refine_ls_R_factor_gt 0.0484
_refine_ls_shift/su_max 0.000
_refine_ls_shift/su_mean 0.000
_refine_ls_structure_factor_coef Fsqd
_refine_ls_weighting_details 'w=1/[\s^2^(Fo^2^)+(0.0617P)^2^+9.5605P] where P=(Fo^2^+2Fc^2^)/3'
_refine_ls_weighting_scheme calc
_refine_ls_wR_factor_gt 0.1377
_refine_ls_wR_factor_ref 0.1381
_reflns_Friedel_coverage 0.762
_reflns_Friedel_fraction_full 1.000
_reflns_Friedel_fraction_max 0.997
_reflns_number_gt 2507
_reflns_number_total 2516
_reflns_threshold_expression 'I > 2\s(I)'
_cod_data_source_file d0fd00089b2.cif
_cod_data_source_block ilb3559_tmr-r_0m
_cod_depositor_comments 'Adding full bibliography for 1559676--1559688.cif.'
_cod_original_cell_volume 2124.9(5)
_cod_database_code 1559682
_shelx_shelxl_version_number 2018/3
_shelx_space_group_comment
;
The symmetry employed for this shelxl refinement is uniquely defined
by the following loop, which should always be used as a source of
symmetry information in preference to the above space-group names.
They are only intended as comments.
;
_shelx_estimated_absorpt_t_max 0.377
_shelx_estimated_absorpt_t_min 0.196
_olex2_refinement_description
;
1. Twinned data refinement
 Scales: 0.497(4)
 0.503(4)
2. Fixed Uiso
 At 1.2 times of:
  All C(H) groups, All N(H,H) groups
 At 1.5 times of:
  All C(H,H,H) groups
3. Restrained distances
 C8B-O
 1.2 with sigma of 0.02
 C8A-O7AA
 1.2 with sigma of 0.02
 C8A-O6AA
 1.2 with sigma of 0.02
 O7AA-O6AA
 2.03 with sigma of 0.02
 C8B-O9AA
 1.2 with sigma of 0.02
 O9AA-O
 2 with sigma of 0.02
 C8B-C5B
 1.5 with sigma of 0.02
 O8AA-O4AA
 2.2 with sigma of 0.02
 O8AA-N0AA
 1.22 with sigma of 0.02
 N0AA-O4AA
 1.22 with sigma of 0.02
 C4A-O8AA
 2.3 with sigma of 0.02
 O5AA-O3AA
 2.2 with sigma of 0.02
 O5AA-N1AA
 1.22 with sigma of 0.02
 N1AA-O3AA
 1.22 with sigma of 0.02
 C10B-C9B
 2.3 with sigma of 0.02
 N2AA-C10B
 1.3 with sigma of 0.02
 N2AA-C9B
 1.3 with sigma of 0.02
 C10A-C9A
 2.3 with sigma of 0.02
 C9A-N
 1.3 with sigma of 0.02
 N-C10A
 1.3 with sigma of 0.02
4. Restrained planarity
 C1, C3A, C4A, C8A, N1AA, C2B, C5B, C6B, C7B
 with sigma of 0.1
5. Rigid bond restraints
 O6AA, O7AA, C8A
 with sigma for 1-2 distances of 0.01 and sigma for 1-3 distances of 0.01
 O2AA, C1, O0AA
 with sigma for 1-2 distances of 0.01 and sigma for 1-3 distances of 0.01
 O3AA, O5AA, N1AA
 with sigma for 1-2 distances of 0.01 and sigma for 1-3 distances of 0.01
6. Uiso/Uaniso restraints and constraints
O6AA \\sim O7AA \\sim C8A: within 1.7A with sigma of 0.04 and sigma for
terminal atoms of 0.08
O2AA \\sim C1 \\sim O0AA: within 1.7A with sigma of 0.04 and sigma for terminal
atoms of 0.08
O3AA \\sim O5AA \\sim N1AA: within 1.7A with sigma of 0.04 and sigma for
terminal atoms of 0.08
7. Rigid body (RIGU) restrains
 All non-hydrogen atoms
 with sigma for 1-2 distances of 0.004 and sigma for 1-3 distances of 0.004
 All non-hydrogen atoms
 with sigma for 1-2 distances of 0.004 and sigma for 1-3 distances of 0.004
8. Others
 Sof(O9AA)=Sof(O)=Sof(O3AA)=Sof(O5AA)=Sof(N1AA)=Sof(C2B)=Sof(C3B)=Sof(H3B)=
 Sof(C4B)=Sof(C5B)=Sof(C6B)=Sof(H6B)=Sof(C7B)=Sof(H7B)=Sof(C8B)=1-FVAR(1)
 Sof(O6AA)=Sof(O7AA)=Sof(O4AA)=Sof(O8AA)=Sof(N0AA)=Sof(C5A)=Sof(C6A)=Sof(H6A)=
 Sof(C7A)=Sof(H7A)=Sof(C2A)=Sof(C3A)=Sof(H3A)=Sof(C4A)=Sof(C8A)=FVAR(1)
 Sof(O1AA)=1-FVAR(2)
 Sof(O0AA)=FVAR(2)
 Sof(C10B)=Sof(H10D)=Sof(H10E)=Sof(H10F)=Sof(C9B)=Sof(H9BA)=Sof(H9BB)=
 Sof(H9BC)=Sof(N2AA)=Sof(H2AA)=Sof(H2AB)=1-FVAR(3)
 Sof(N)=Sof(HA)=Sof(HB)=Sof(C9A)=Sof(H9AA)=Sof(H9AB)=Sof(H9AC)=Sof(C10A)=
 Sof(H10A)=Sof(H10B)=Sof(H10C)=FVAR(3)
9.a Secondary CH2 refined with riding coordinates:
 N(HA,HB), N2AA(H2AA,H2AB)
9.b Me refined with riding coordinates:
 C9A(H9AA,H9AB,H9AC), C10B(H10D,H10E,H10F), C10A(H10A,H10B,H10C), C9B(H9BA,
 H9BB,H9BC)
9.c Aromatic/amide H refined with riding coordinates:
 C6A(H6A), C7A(H7A), C3A(H3A), C3B(H3B), C6B(H6B), C7B(H7B)
9.d Fitted hexagon refined as free rotating group:
 C5A(C6A,C7A,C2A,C3A,C4A), C2B(C3B,C4B,C5B,C6B,C7B)
;
_olex2_submission_special_instructions 'No special instructions were received'

loop_
_space_group_symop_operation_xyz
'x, y, z'
'-y, x-y, z+1/3'
'-x+y, -x, z+2/3'
'x-y, -y, -z+2/3'
'-x, -x+y, -z+1/3'
'y, x, -z'

loop_
_atom_site_label
_atom_site_type_symbol
_atom_site_fract_x
_atom_site_fract_y
_atom_site_fract_z
_atom_site_U_iso_or_equiv
_atom_site_adp_type
_atom_site_occupancy
_atom_site_site_symmetry_order
_atom_site_calc_flag
_atom_site_refinement_flags_posn
_atom_site_refinement_flags_adp
_atom_site_refinement_flags_occupancy
_atom_site_disorder_assembly
_atom_site_disorder_group
Cd Cd -0.46894(10) -0.46894(10) 0.000000 0.0328(3) Uani 1 2 d S TU P A .
O2AA O -0.3797(9) -0.5255(11) -0.1261(7) 0.046(2) Uani 1 1 d . U . . .
C1 C -0.4777(14) -0.6186(15) -0.1387(13) 0.048(4) Uani 1 1 d . U . . .
O0AA O -0.5677(15) -0.6331(15) -0.1049(16) 0.043(7) Uiso 0.56(4) 1 d . U . A 1
O6AA O -0.4348(14) -0.8838(16) -0.5263(15) 0.051(5) Uiso 0.576(17) 1 d D U . A 1
O7AA O -0.6004(16) -0.9148(18) -0.5500(13) 0.042(5) Uiso 0.576(17) 1 d D U . A 1
O4AA O -0.794(2) -0.959(2) -0.331(3) 0.107(10) Uiso 0.576(17) 1 d D U . A 1
O8AA O -0.694(3) -1.0459(19) -0.339(3) 0.097(10) Uiso 0.576(17) 1 d D U . A 1
N0AA N -0.703(3) -0.958(3) -0.340(4) 0.105(12) Uiso 0.576(17) 1 d D U . A 1
C5A C -0.5057(15) -0.8131(13) -0.4042(11) 0.035(6) Uiso 0.576(17) 1 d . U . A 1
C6A C -0.4047(15) -0.7126(15) -0.3873(12) 0.047(6) Uiso 0.576(17) 1 d G U . A 1
H6A H -0.345465 -0.686143 -0.435843 0.057 Uiso 0.576(17) 1 calc R . . A 1
C7A C -0.3903(14) -0.6510(14) -0.2994(14) 0.048(7) Uiso 0.576(17) 1 d G U . A 1
H7A H -0.321288 -0.582358 -0.287815 0.057 Uiso 0.576(17) 1 calc R . . A 1
C2A C -0.4770(16) -0.6898(16) -0.2283(11) 0.073(17) Uiso 0.576(17) 1 d G U . A 1
C3A C -0.5781(14) -0.7902(16) -0.2452(13) 0.044(7) Uiso 0.576(17) 1 d G U . A 1
H3A H -0.637305 -0.816693 -0.196673 0.052 Uiso 0.576(17) 1 calc R . . A 1
C4A C -0.5924(13) -0.8518(12) -0.3332(16) 0.050(7) Uiso 0.576(17) 1 d DG U . A 1
C8A C -0.5159(18) -0.880(2) -0.502(2) 0.044(6) Uiso 0.576(17) 1 d D U . A 1
O1AA O -0.5323(19) -0.6597(18) -0.0609(17) 0.034(7) Uiso 0.44(4) 1 d . U . A 2
O9AA O -0.521(2) -0.877(3) -0.551(3) 0.074(11) Uiso 0.424(17) 1 d D U . A 2
O O -0.6900(16) -0.9634(18) -0.5122(19) 0.047(7) Uiso 0.424(17) 1 d D U . A 2
O3AA O -0.789(2) -1.020(2) -0.246(2) 0.057(8) Uiso 0.424(17) 1 d D U . A 2
O5AA O -0.667(3) -1.064(3) -0.309(3) 0.080(9) Uiso 0.424(17) 1 d D U . A 2
N1AA N -0.697(2) -0.996(3) -0.285(2) 0.039(6) Uiso 0.424(17) 1 d D U . A 2
C2B C -0.4914(18) -0.6931(16) -0.2214(11) 0.020(9) Uiso 0.424(17) 1 d . U . A 2
C3B C -0.5770(18) -0.8057(17) -0.2144(13) 0.039(8) Uiso 0.424(17) 1 d G U . A 2
H3B H -0.613818 -0.835323 -0.151574 0.046 Uiso 0.424(17) 1 calc R . . A 2
C4B C -0.6086(17) -0.8751(14) -0.2993(17) 0.042(9) Uiso 0.424(17) 1 d G U . A 2
C5B C -0.555(2) -0.8318(17) -0.3912(13) 0.045(9) Uiso 0.424(17) 1 d DG U . A 2
C6B C -0.469(2) -0.7192(18) -0.3982(11) 0.036(7) Uiso 0.424(17) 1 d G U . A 2
H6B H -0.432230 -0.689634 -0.461009 0.043 Uiso 0.424(17) 1 calc R . . A 2
C7B C -0.4375(18) -0.6498(13) -0.3133(14) 0.030(7) Uiso 0.424(17) 1 d G U . A 2
H7B H -0.378972 -0.572865 -0.318102 0.036 Uiso 0.424(17) 1 calc R . . A 2
C8B C -0.593(2) -0.894(3) -0.491(2) 0.063(11) Uiso 0.424(17) 1 d D U . A 2
N N -0.147(3) -0.391(3) -0.139(2) 0.060(8) Uiso 0.52(4) 1 d D U . B 1
HA H -0.219533 -0.439253 -0.159640 0.072 Uiso 0.52(4) 1 calc R . . B 1
HB H -0.100270 -0.396997 -0.184591 0.072 Uiso 0.52(4) 1 calc R . . B 1
C9A C -0.130(5) -0.285(4) -0.146(4) 0.11(2) Uiso 0.52(4) 1 d D U . B 1
H9AA H -0.144221 -0.270771 -0.215510 0.163 Uiso 0.52(4) 1 calc R . . B 1
H9AB H -0.182026 -0.277236 -0.100035 0.163 Uiso 0.52(4) 1 calc R . . B 1
H9AC H -0.051666 -0.231048 -0.127307 0.163 Uiso 0.52(4) 1 calc R . . B 1
C10B C -0.115(4) -0.326(4) -0.054(2) 0.072(14) Uiso 0.48(4) 1 d D U . B 2
H10D H -0.173264 -0.386257 -0.012307 0.107 Uiso 0.48(4) 1 calc R . . B 2
H10E H -0.042050 -0.322860 -0.043019 0.107 Uiso 0.48(4) 1 calc R . . B 2
H10F H -0.107360 -0.252857 -0.034402 0.107 Uiso 0.48(4) 1 calc R . . B 2
C10A C -0.132(5) -0.426(4) -0.050(3) 0.099(17) Uiso 0.52(4) 1 d D U . B 1
H10A H -0.147393 -0.504438 -0.056265 0.148 Uiso 0.52(4) 1 calc R . . B 1
H10B H -0.053667 -0.377255 -0.027733 0.148 Uiso 0.52(4) 1 calc R . . B 1
H10C H -0.184027 -0.423442 -0.000461 0.148 Uiso 0.52(4) 1 calc R . . B 1
C9B C -0.079(3) -0.278(4) -0.222(2) 0.077(12) Uiso 0.48(4) 1 d D U . B 2
H9BA H -0.116051 -0.308556 -0.287510 0.116 Uiso 0.48(4) 1 calc R . . B 2
H9BB H -0.070043 -0.202276 -0.212665 0.116 Uiso 0.48(4) 1 calc R . . B 2
H9BC H -0.004733 -0.272279 -0.221282 0.116 Uiso 0.48(4) 1 calc R . . B 2
N2AA N -0.143(2) -0.346(3) -0.149(2) 0.043(9) Uiso 0.48(4) 1 d D U . B 2
H2AA H -0.212086 -0.351611 -0.154686 0.052 Uiso 0.48(4) 1 calc R . . B 2
H2AB H -0.152552 -0.415424 -0.162541 0.052 Uiso 0.48(4) 1 calc R . . B 2

loop_
_atom_site_aniso_label
_atom_site_aniso_U_11
_atom_site_aniso_U_22
_atom_site_aniso_U_33
_atom_site_aniso_U_23
_atom_site_aniso_U_13
_atom_site_aniso_U_12
Cd 0.0469(6) 0.0469(6) 0.0170(4) 0.0003(3) -0.0003(3) 0.0327(8)
O2AA 0.049(6) 0.052(6) 0.039(5) -0.015(5) -0.003(4) 0.027(5)
C1 0.043(7) 0.054(8) 0.047(9) 0.001(7) 0.009(6) 0.025(6)

loop_
_atom_type_symbol
_atom_type_description
_atom_type_scat_dispersion_real
_atom_type_scat_dispersion_imag
_atom_type_scat_source
C C 0.0181 0.0091 'International Tables Vol C Tables 4.2.6.8 and 6.1.1.4'
H H 0.0000 0.0000 'International Tables Vol C Tables 4.2.6.8 and 6.1.1.4'
Cd Cd 0.1185 4.6533 'International Tables Vol C Tables 4.2.6.8 and 6.1.1.4'
N N 0.0311 0.0180 'International Tables Vol C Tables 4.2.6.8 and 6.1.1.4'
O O 0.0492 0.0322 'International Tables Vol C Tables 4.2.6.8 and 6.1.1.4'

loop_
_geom_angle_atom_site_label_1
_geom_angle_atom_site_label_2
_geom_angle_atom_site_label_3
_geom_angle
_geom_angle_site_symmetry_1
_geom_angle_site_symmetry_3
_geom_angle_publ_flag
O2AA Cd O2AA 169.4(6) . 6 ?
O2AA Cd O1AA 137.6(6) . 6 ?
O2AA Cd O1AA 52.7(6) 6 6 ?
O2AA Cd O1AA 52.7(6) . . ?
O2AA Cd O1AA 137.6(6) 6 . ?
O0AA Cd O2AA 134.6(6) . 6 ?
O0AA Cd O2AA 55.7(5) 6 6 ?
O0AA Cd O2AA 55.7(5) . . ?
O0AA Cd O2AA 134.6(6) 6 . ?
O0AA Cd O0AA 83.1(9) 6 . ?
O0AA Cd O1AA 81.9(7) . 6 ?
O0AA Cd O1AA 22.4(6) 6 6 ?
O6AA Cd O2AA 83.7(5) 5_454 . ?
O6AA Cd O2AA 83.7(5) 3_545 6 ?
O6AA Cd O2AA 98.7(5) 5_454 6 ?
O6AA Cd O2AA 98.7(5) 3_545 . ?
O6AA Cd O0AA 64.4(7) 3_545 6 ?
O6AA Cd O0AA 95.9(7) 3_545 . ?
O6AA Cd O0AA 64.4(7) 5_454 . ?
O6AA Cd O0AA 95.9(7) 5_454 6 ?
O6AA Cd O6AA 154.6(8) 5_454 3_545 ?
O6AA Cd O7AA 152.9(7) 5_454 3_545 ?
O6AA Cd O7AA 52.4(5) 5_454 5_454 ?
O6AA Cd O7AA 52.4(5) 3_545 3_545 ?
O6AA Cd O7AA 152.9(7) 3_545 5_454 ?
O6AA Cd O1AA 75.2(7) 5_454 6 ?
O6AA Cd O1AA 86.7(7) 3_545 6 ?
O7AA Cd O2AA 95.1(5) 3_545 . ?
O7AA Cd O2AA 78.1(6) 5_454 . ?
O7AA Cd O2AA 95.1(5) 5_454 6 ?
O7AA Cd O2AA 78.1(6) 3_545 6 ?
O7AA Cd O0AA 135.7(7) 3_545 . ?
O7AA Cd O0AA 103.8(6) 5_454 . ?
O7AA Cd O0AA 103.8(6) 3_545 6 ?
O7AA Cd O0AA 135.7(7) 5_454 6 ?
O7AA Cd O7AA 100.8(9) 3_545 5_454 ?
O7AA Cd O1AA 120.0(7) 3_545 6 ?
O7AA Cd O1AA 114.1(8) 5_454 6 ?
O1AA Cd O1AA 89.2(10) 6 . ?
O9AA Cd O2AA 89.1(10) 5_454 6 ?
O9AA Cd O2AA 87.6(10) 5_454 . ?
O9AA Cd O2AA 87.6(10) 3_545 6 ?
O9AA Cd O2AA 89.1(10) 3_545 . ?
O9AA Cd O0AA 115.3(8) 5_454 6 ?
O9AA Cd O0AA 92.7(11) 3_545 6 ?
O9AA Cd O6AA 31.9(10) 5_454 5_454 ?
O9AA Cd O6AA 171.2(12) 3_545 5_454 ?
O9AA Cd O7AA 22.9(8) 5_454 5_454 ?
O9AA Cd O7AA 121.1(11) 3_545 5_454 ?
O9AA Cd O1AA 113.6(12) 3_545 6 ?
O9AA Cd O1AA 93.0(9) 5_454 6 ?
O9AA Cd O1AA 113.6(12) 5_454 . ?
O9AA Cd O1AA 93.0(9) 3_545 . ?
O9AA Cd O9AA 143.0(17) 3_545 5_454 ?
C1 O2AA Cd 88.0(9) . . ?
O2AA C1 Cd 62.9(8) . . ?
O2AA C1 C2A 112.6(14) . . ?
O2AA C1 C2B 119.2(15) . . ?
O0AA C1 Cd 62.4(11) . . ?
O0AA C1 O2AA 124.1(16) . . ?
O0AA C1 C2A 120.2(17) . . ?
C2A C1 Cd 171.9(12) . . ?
O1AA C1 Cd 64.1(12) . . ?
O1AA C1 O2AA 115.1(18) . . ?
O1AA C1 C2B 118.7(18) . . ?
C2B C1 Cd 171.8(13) . . ?
C1 O0AA Cd 90.7(12) . . ?
C8A O6AA Cd 91.6(15) . 2_444 ?
C8A O7AA Cd 90.2(16) . 2_444 ?
O4AA N0AA O8AA 124(3) . . ?
O4AA N0AA C4A 122(3) . . ?
O8AA N0AA C4A 112(2) . . ?
C6A C5A C4A 120.0 . . ?
C6A C5A C8A 117.8(14) . . ?
C4A C5A C8A 122.1(14) . . ?
C7A C6A C5A 120.0 . . ?
C6A C7A C2A 120.0 . . ?
C7A C2A C1 123.7(14) . . ?
C3A C2A C1 115.5(13) . . ?
C3A C2A C7A 120.0 . . ?
C4A C3A C2A 120.0 . . ?
C5A C4A N0AA 126(2) . . ?
C3A C4A N0AA 114(2) . . ?
C3A C4A C5A 120.0 . . ?
O6AA C8A Cd 62.3(14) . 2_444 ?
O6AA C8A O7AA 125(3) . . ?
O6AA C8A C5A 117(2) . . ?
O7AA C8A Cd 63.5(14) . 2_444 ?
O7AA C8A C5A 118.0(19) . . ?
C5A C8A Cd 177.9(16) . 2_444 ?
C1 O1AA Cd 88.9(14) . . ?
C8B O9AA Cd 126(3) . 2_444 ?
O3AA N1AA C4B 119(3) . . ?
O5AA N1AA O3AA 126(3) . . ?
O5AA N1AA C4B 115(3) . . ?
C3B C2B C1 118.0(15) . . ?
C3B C2B C7B 120.0 . . ?
C7B C2B C1 120.7(15) . . ?
C2B C3B C4B 120.0 . . ?
C3B C4B N1AA 117.0(18) . . ?
C5B C4B N1AA 123.0(17) . . ?
C5B C4B C3B 120.0 . . ?
C4B C5B C8B 125(2) . . ?
C6B C5B C4B 120.0 . . ?
C6B C5B C8B 115(2) . . ?
C5B C6B C7B 120.0 . . ?
C6B C7B C2B 120.0 . . ?
O9AA C8B O 118(3) . . ?
O9AA C8B C5B 117(3) . . ?
O C8B C5B 125(3) . . ?
C10A N C9A 118(3) . . ?
C10B N2AA C9B 123(3) . . ?

loop_
_geom_bond_atom_site_label_1
_geom_bond_atom_site_label_2
_geom_bond_distance
_geom_bond_site_symmetry_2
_geom_bond_publ_flag
Cd O2AA 2.406(9) 6 ?
Cd O2AA 2.406(9) . ?
Cd O0AA 2.393(18) . ?
Cd O0AA 2.393(18) 6 ?
Cd O6AA 2.365(19) 5_454 ?
Cd O6AA 2.365(19) 3_545 ?
Cd O7AA 2.390(17) 5_454 ?
Cd O7AA 2.390(17) 3_545 ?
Cd O1AA 2.43(2) . ?
Cd O1AA 2.43(2) 6 ?
Cd O9AA 2.23(4) 3_545 ?
Cd O9AA 2.23(4) 5_454 ?
O2AA C1 1.31(2) . ?
C1 O0AA 1.22(3) . ?
C1 C2A 1.53(2) . ?
C1 O1AA 1.23(3) . ?
C1 C2B 1.44(2) . ?
O6AA C8A 1.18(2) . ?
O7AA C8A 1.19(2) . ?
O4AA N0AA 1.23(2) . ?
O8AA N0AA 1.27(2) . ?
N0AA C4A 1.48(3) . ?
C5A C6A 1.3900 . ?
C5A C4A 1.3900 . ?
C5A C8A 1.55(3) . ?
C6A C7A 1.3900 . ?
C7A C2A 1.3900 . ?
C2A C3A 1.3900 . ?
C3A C4A 1.3900 . ?
O9AA C8B 1.18(2) . ?
O C8B 1.21(2) . ?
O3AA N1AA 1.25(2) . ?
O5AA N1AA 1.22(2) . ?
N1AA C4B 1.49(4) . ?
C2B C3B 1.3900 . ?
C2B C7B 1.3900 . ?
C3B C4B 1.3900 . ?
C4B C5B 1.3900 . ?
C5B C6B 1.3900 . ?
C5B C8B 1.52(2) . ?
C6B C7B 1.3900 . ?
N C9A 1.34(2) . ?
N C10A 1.33(2) . ?
C10B N2AA 1.30(2) . ?
C9B N2AA 1.32(2) . ?

loop_
_twin_individual_id
_twin_individual_mass_fraction_refined
1 0.497(4)
2 0.503(4)
